data_7001970
loop_
_publ_author_name
'Holschumacher, Dirk'
'Taouss, Christina'
'Bannenberg, Thomas'
'Hrib, Cristian G.'
'Daniliuc, Constantin G.'
'Jones, Peter G.'
'Tamm, M.'

_publ_section_title
;
 Dehydrogenation reactivity of a frustrated carbene--borane Lewis pair
;
_journal_issue 35
_journal_name_full 'Dalton Transactions'
_journal_page_first 6927
_journal_paper_doi 10.1039/b908074k
_journal_year 2009
_chemical_formula_sum 'C29 H24 B F15 N2'
_chemical_formula_weight 696.31
_chemical_name_systematic
;
?
;
_space_group_IT_number 14
_symmetry_cell_setting monoclinic
_symmetry_space_group_name_Hall '-P 2ybc'
_symmetry_space_group_name_H-M 'P 1 21/c 1'
_atom_sites_solution_hydrogens geom
_atom_sites_solution_primary direct
_atom_sites_solution_secondary difmap
_audit_creation_method SHELXL-97
_cell_angle_alpha 90.00
_cell_angle_beta 106.959(2)
_cell_angle_gamma 90.00
_cell_formula_units_Z 4
_cell_length_a 15.3321(4)
_cell_length_b 9.7938(2)
_cell_length_c 19.7688(4)
_cell_measurement_reflns_used 11028
_cell_measurement_temperature 100(2)
_cell_measurement_theta_max 29.1737
_cell_measurement_theta_min 2.0711
_cell_volume 2839.39(11)
_computing_cell_refinement
;
CrysAlis RED, Oxford Diffraction Ltd.,
Version 1.171.32.36 (release 29-09-2008 CrysAlis171 .NET)
(compiled Sep 29 2008,12:11:20)
;
_computing_data_collection
;
CrysAlis RED, Oxford Diffraction Ltd.,
Version 1.171.32.36 (release 29-09-2008 CrysAlis171 .NET)
(compiled Sep 29 2008,12:11:20)
;
_computing_data_reduction
;
CrysAlis RED, Oxford Diffraction Ltd.,
Version 1.171.32.36 (release 29-09-2008 CrysAlis171 .NET)
(compiled Sep 29 2008,12:11:20)
;
_computing_molecular_graphics 'Siemens XP'
_computing_publication_material SHELXL-97
_computing_structure_refinement 'SHELXL-97 (Sheldrick, 1997)'
_computing_structure_solution 'SHELXS-97 (Sheldrick, 1990)'
_diffrn_ambient_temperature 100(2)
_diffrn_detector_area_resol_mean 16.1419
_diffrn_measured_fraction_theta_full 0.999
_diffrn_measured_fraction_theta_max 0.999
_diffrn_measurement_device_type 'Oxford Diffraction Xcalibur E'
_diffrn_measurement_method \w-scan
_diffrn_radiation_monochromator graphite
_diffrn_radiation_source 'Enhance (Mo) X-ray Source'
_diffrn_radiation_type 'Mo K\a'
_diffrn_radiation_wavelength 0.71073
_diffrn_reflns_av_R_equivalents 0.0612
_diffrn_reflns_av_sigmaI/netI 0.0787
_diffrn_reflns_limit_h_max 19
_diffrn_reflns_limit_h_min -19
_diffrn_reflns_limit_k_max 12
_diffrn_reflns_limit_k_min -12
_diffrn_reflns_limit_l_max 24
_diffrn_reflns_limit_l_min -24
_diffrn_reflns_number 53738
_diffrn_reflns_theta_full 26.37
_diffrn_reflns_theta_max 26.37
_diffrn_reflns_theta_min 2.20
_exptl_absorpt_coefficient_mu 0.164
_exptl_absorpt_correction_T_max 1.00000
_exptl_absorpt_correction_T_min 0.93075
_exptl_absorpt_correction_type multi-scan
_exptl_absorpt_process_details
;
CrysAlis RED, Oxford Diffraction Ltd.,
Version 1.171.32.36 (release 29-09-2008 CrysAlis171 .NET)
(compiled Sep 29 2008,12:11:20)
;
_exptl_crystal_colour colourless
_exptl_crystal_density_diffrn 1.629
_exptl_crystal_density_method 'not measured'
_exptl_crystal_description prism
_exptl_crystal_F_000 1408
_exptl_crystal_size_max 0.13
_exptl_crystal_size_mid 0.12
_exptl_crystal_size_min 0.10
_refine_diff_density_max 0.252
_refine_diff_density_min -0.239
_refine_diff_density_rms 0.047
_refine_ls_extinction_method none
_refine_ls_goodness_of_fit_ref 0.803
_refine_ls_hydrogen_treatment
;
H1, H2 free refined but thermal parameter were fixed,
rigid methyls, others riding
;
_refine_ls_matrix_type full
_refine_ls_number_parameters 436
_refine_ls_number_reflns 5800
_refine_ls_number_restraints 0
_refine_ls_restrained_S_all 0.803
_refine_ls_R_factor_all 0.0707
_refine_ls_R_factor_gt 0.0334
_refine_ls_shift/su_max 0.001
_refine_ls_shift/su_mean 0.000
_refine_ls_structure_factor_coef Fsqd
_refine_ls_weighting_details 'calc w=1/[\s^2^(Fo^2^)+(0.0316P)^2^] where P=(Fo^2^+2Fc^2^)/3'
_refine_ls_weighting_scheme calc
_refine_ls_wR_factor_gt 0.0629
_refine_ls_wR_factor_ref 0.0661
_reflns_number_gt 3357
_reflns_number_total 5800
_reflns_threshold_expression >2sigma(I)
_cod_data_source_file b908074k.txt
_cod_data_source_block dhol40
_cod_original_sg_symbol_H-M 'P 21/c'
_cod_database_code 7001970

loop_
_symmetry_equiv_pos_as_xyz
'x, y, z'
'-x, y+1/2, -z+1/2'
'-x, -y, -z'
'x, -y-1/2, z-1/2'

loop_
_atom_site_label
_atom_site_type_symbol
_atom_site_fract_x
_atom_site_fract_y
_atom_site_fract_z
_atom_site_U_iso_or_equiv
_atom_site_adp_type
_atom_site_occupancy
_atom_site_symmetry_multiplicity
_atom_site_calc_flag
_atom_site_refinement_flags
_atom_site_disorder_assembly
_atom_site_disorder_group
B B 0.26140(15) 1.0658(2) 0.27248(11) 0.0171(5) Uani 1 1 d . . .
H2 H 0.3245(11) 1.1073(14) 0.3165(8) 0.021 Uiso 1 1 d . . .
N1 N 0.37321(10) 0.79841(14) 0.04982(7) 0.0170(3) Uani 1 1 d . . .
N2 N 0.22975(10) 0.82146(14) -0.01287(7) 0.0166(3) Uani 1 1 d . . .
F1 F 0.10585(7) 1.22207(10) 0.16794(5) 0.0290(3) Uani 1 1 d . . .
F2 F 0.12074(8) 1.36800(10) 0.05970(5) 0.0337(3) Uani 1 1 d . . .
F3 F 0.28136(8) 1.38105(10) 0.02764(5) 0.0338(3) Uani 1 1 d . . .
F4 F 0.43019(8) 1.24476(10) 0.11094(6) 0.0332(3) Uani 1 1 d . . .
F5 F 0.41574(7) 1.09267(10) 0.21862(5) 0.0266(3) Uani 1 1 d . . .
F6 F 0.24307(7) 1.26773(10) 0.37749(5) 0.0298(3) Uani 1 1 d . . .
F7 F 0.09855(8) 1.30799(10) 0.42326(6) 0.0364(3) Uani 1 1 d . . .
F8 F -0.05722(8) 1.16242(10) 0.36875(6) 0.0343(3) Uani 1 1 d . . .
F9 F -0.06486(7) 0.97206(10) 0.26701(6) 0.0302(3) Uani 1 1 d . . .
F10 F 0.07987(7) 0.92787(10) 0.22069(5) 0.0274(3) Uani 1 1 d . . .
F11 F 0.34460(7) 0.88543(10) 0.38999(5) 0.0276(3) Uani 1 1 d . . .
F12 F 0.37608(8) 0.61866(10) 0.38525(5) 0.0364(3) Uani 1 1 d . . .
F13 F 0.32370(8) 0.48200(10) 0.25950(6) 0.0356(3) Uani 1 1 d . . .
F14 F 0.24374(7) 0.61984(9) 0.13879(5) 0.0269(3) Uani 1 1 d . . .
F15 F 0.21462(7) 0.88718(9) 0.14129(5) 0.0256(3) Uani 1 1 d . . .
C1 C 0.29573(13) 0.73652(19) 0.01799(9) 0.0159(4) Uani 1 1 d . . .
H1 H 0.2901(11) 0.6363(17) 0.0198(8) 0.019 Uiso 1 1 d . . .
C2 C 0.36083(13) 0.94306(17) 0.03945(10) 0.0238(5) Uani 1 1 d . . .
H2A H 0.4019 0.9797 0.0134 0.029 Uiso 1 1 calc R . .
H2B H 0.3734 0.9910 0.0854 0.029 Uiso 1 1 calc R . .
C3 C 0.26422(13) 0.95959(17) -0.00230(9) 0.0233(5) Uani 1 1 d . . .
H3A H 0.2305 1.0143 0.0240 0.028 Uiso 1 1 calc R . .
H3B H 0.2592 1.0047 -0.0481 0.028 Uiso 1 1 calc R . .
C4 C 0.46335(13) 0.73545(17) 0.08708(9) 0.0212(4) Uani 1 1 d . . .
C5 C 0.45112(13) 0.58434(17) 0.09804(11) 0.0295(5) Uani 1 1 d . . .
H5A H 0.4065 0.5718 0.1244 0.044 Uiso 1 1 calc R . .
H5B H 0.5097 0.5446 0.1248 0.044 Uiso 1 1 calc R . .
H5C H 0.4292 0.5390 0.0520 0.044 Uiso 1 1 calc R . .
C6 C 0.52624(14) 0.7557(2) 0.04105(10) 0.0377(6) Uani 1 1 d . . .
H6A H 0.4991 0.7134 -0.0053 0.057 Uiso 1 1 calc R . .
H6B H 0.5854 0.7131 0.0638 0.057 Uiso 1 1 calc R . .
H6C H 0.5348 0.8536 0.0349 0.057 Uiso 1 1 calc R . .
C7 C 0.50047(14) 0.80799(19) 0.15731(10) 0.0326(5) Uani 1 1 d . . .
H7A H 0.5057 0.9059 0.1491 0.049 Uiso 1 1 calc R . .
H7B H 0.5607 0.7711 0.1821 0.049 Uiso 1 1 calc R . .
H7C H 0.4590 0.7938 0.1862 0.049 Uiso 1 1 calc R . .
C8 C 0.13320(12) 0.78767(17) -0.05243(9) 0.0200(4) Uani 1 1 d . . .
C9 C 0.11816(13) 0.82610(19) -0.12958(9) 0.0278(5) Uani 1 1 d . . .
H9A H 0.1305 0.9236 -0.1329 0.042 Uiso 1 1 calc R . .
H9B H 0.0549 0.8066 -0.1565 0.042 Uiso 1 1 calc R . .
H9C H 0.1594 0.7728 -0.1489 0.042 Uiso 1 1 calc R . .
C10 C 0.11790(13) 0.63579(17) -0.04513(10) 0.0266(5) Uani 1 1 d . . .
H10A H 0.1583 0.5839 -0.0659 0.040 Uiso 1 1 calc R . .
H10B H 0.0543 0.6131 -0.0698 0.040 Uiso 1 1 calc R . .
H10C H 0.1312 0.6123 0.0050 0.040 Uiso 1 1 calc R . .
C11 C 0.07040(13) 0.86871(18) -0.01995(10) 0.0239(5) Uani 1 1 d . . .
H11A H 0.0829 0.8440 0.0300 0.036 Uiso 1 1 calc R . .
H11B H 0.0067 0.8476 -0.0452 0.036 Uiso 1 1 calc R . .
H11C H 0.0813 0.9666 -0.0238 0.036 Uiso 1 1 calc R . .
C12 C 0.26070(13) 1.15089(16) 0.20112(9) 0.0174(4) Uani 1 1 d . . .
C13 C 0.18906(13) 1.22375(17) 0.15696(9) 0.0188(4) Uani 1 1 d . . .
C14 C 0.19455(14) 1.30021(17) 0.09994(9) 0.0223(5) Uani 1 1 d . . .
C15 C 0.27518(14) 1.30825(18) 0.08358(10) 0.0229(5) Uani 1 1 d . . .
C16 C 0.34950(14) 1.23949(18) 0.12571(10) 0.0213(5) Uani 1 1 d . . .
C17 C 0.34026(13) 1.16273(17) 0.18139(9) 0.0195(4) Uani 1 1 d . . .
C18 C 0.17045(12) 1.09185(16) 0.29799(9) 0.0159(4) Uani 1 1 d . . .
C19 C 0.16846(13) 1.18849(17) 0.34862(9) 0.0197(4) Uani 1 1 d . . .
C20 C 0.09458(14) 1.21336(17) 0.37309(10) 0.0204(4) Uani 1 1 d . . .
C21 C 0.01542(13) 1.14060(18) 0.34535(10) 0.0221(5) Uani 1 1 d . . .
C22 C 0.01267(13) 1.04421(18) 0.29468(9) 0.0195(4) Uani 1 1 d . . .
C23 C 0.08855(13) 1.02228(17) 0.27231(9) 0.0177(4) Uani 1 1 d . . .
C24 C 0.27899(12) 0.90215(17) 0.26581(9) 0.0160(4) Uani 1 1 d . . .
C25 C 0.32002(12) 0.82472(18) 0.32528(9) 0.0189(4) Uani 1 1 d . . .
C26 C 0.33643(13) 0.68698(19) 0.32468(10) 0.0227(5) Uani 1 1 d . . .
C27 C 0.31045(13) 0.61673(18) 0.26175(10) 0.0223(5) Uani 1 1 d . . .
C28 C 0.26940(12) 0.68737(18) 0.20096(9) 0.0189(4) Uani 1 1 d . . .
C29 C 0.25543(12) 0.82570(17) 0.20406(9) 0.0172(4) Uani 1 1 d . . .

loop_
_atom_site_aniso_label
_atom_site_aniso_U_11
_atom_site_aniso_U_22
_atom_site_aniso_U_33
_atom_site_aniso_U_23
_atom_site_aniso_U_13
_atom_site_aniso_U_12
B 0.0143(13) 0.0211(12) 0.0159(12) -0.0020(9) 0.0044(10) -0.0026(10)
N1 0.0124(9) 0.0177(8) 0.0191(8) 0.0007(7) 0.0019(7) 0.0002(7)
N2 0.0147(9) 0.0160(8) 0.0172(8) 0.0007(6) 0.0016(7) 0.0017(7)
F1 0.0171(7) 0.0386(7) 0.0306(6) 0.0098(5) 0.0058(5) 0.0010(5)
F2 0.0290(7) 0.0345(6) 0.0332(7) 0.0127(5) 0.0024(6) 0.0002(5)
F3 0.0394(8) 0.0368(6) 0.0267(6) 0.0080(5) 0.0120(6) -0.0075(6)
F4 0.0294(8) 0.0381(6) 0.0395(7) 0.0016(6) 0.0215(6) -0.0032(5)
F5 0.0195(7) 0.0322(6) 0.0300(6) 0.0011(5) 0.0102(5) 0.0052(5)
F6 0.0234(7) 0.0287(6) 0.0381(7) -0.0153(5) 0.0100(6) -0.0072(5)
F7 0.0358(8) 0.0370(7) 0.0421(7) -0.0156(6) 0.0200(6) 0.0020(6)
F8 0.0253(7) 0.0414(7) 0.0432(7) 0.0036(6) 0.0207(6) 0.0061(6)
F9 0.0161(7) 0.0365(6) 0.0360(7) 0.0019(5) 0.0046(5) -0.0069(5)
F10 0.0215(7) 0.0320(6) 0.0268(6) -0.0115(5) 0.0040(5) -0.0058(5)
F11 0.0332(8) 0.0323(6) 0.0147(6) -0.0010(5) 0.0029(5) -0.0019(5)
F12 0.0440(8) 0.0326(6) 0.0257(7) 0.0117(5) -0.0004(6) 0.0074(6)
F13 0.0405(8) 0.0219(6) 0.0399(7) -0.0004(5) 0.0044(6) 0.0079(5)
F14 0.0311(7) 0.0261(6) 0.0232(6) -0.0085(5) 0.0075(5) 0.0002(5)
F15 0.0329(7) 0.0248(6) 0.0149(6) 0.0012(5) 0.0002(5) 0.0017(5)
C1 0.0183(12) 0.0176(10) 0.0130(9) -0.0003(8) 0.0065(8) 0.0005(9)
C2 0.0247(13) 0.0192(11) 0.0270(11) 0.0004(9) 0.0067(10) -0.0003(9)
C3 0.0295(13) 0.0190(11) 0.0216(11) 0.0010(8) 0.0076(9) -0.0003(9)
C4 0.0123(11) 0.0274(11) 0.0220(11) 0.0013(9) 0.0018(9) 0.0028(9)
C5 0.0135(12) 0.0250(11) 0.0448(14) 0.0013(9) 0.0003(10) 0.0064(9)
C6 0.0211(13) 0.0579(14) 0.0366(13) 0.0136(11) 0.0123(11) 0.0071(11)
C7 0.0257(13) 0.0352(12) 0.0277(12) -0.0002(9) -0.0065(10) 0.0027(10)
C8 0.0129(11) 0.0281(11) 0.0163(10) -0.0020(8) 0.0000(8) 0.0008(9)
C9 0.0158(12) 0.0477(12) 0.0179(11) 0.0018(9) 0.0019(9) 0.0057(10)
C10 0.0164(12) 0.0281(12) 0.0293(11) -0.0064(9) -0.0025(9) -0.0001(9)
C11 0.0194(12) 0.0297(11) 0.0229(11) -0.0002(9) 0.0066(9) 0.0033(9)
C12 0.0173(12) 0.0150(10) 0.0196(10) -0.0055(8) 0.0050(9) -0.0035(8)
C13 0.0122(11) 0.0234(11) 0.0216(10) -0.0022(8) 0.0060(9) -0.0040(9)
C14 0.0229(13) 0.0195(10) 0.0204(11) 0.0020(9) -0.0002(9) -0.0001(9)
C15 0.0314(13) 0.0177(10) 0.0215(11) 0.0023(9) 0.0106(10) -0.0071(10)
C16 0.0229(13) 0.0214(10) 0.0249(11) -0.0065(9) 0.0154(10) -0.0064(9)
C17 0.0187(12) 0.0187(10) 0.0203(11) -0.0035(8) 0.0045(9) 0.0024(9)
C18 0.0162(11) 0.0156(10) 0.0146(10) 0.0014(8) 0.0025(8) 0.0004(8)
C19 0.0139(11) 0.0212(10) 0.0217(10) 0.0001(9) 0.0018(9) -0.0022(9)
C20 0.0248(13) 0.0152(10) 0.0224(10) -0.0036(8) 0.0086(9) 0.0017(9)
C21 0.0194(12) 0.0254(11) 0.0266(11) 0.0083(9) 0.0146(9) 0.0096(9)
C22 0.0128(12) 0.0225(10) 0.0205(11) 0.0057(9) 0.0006(9) -0.0036(9)
C23 0.0218(12) 0.0179(10) 0.0125(10) -0.0001(8) 0.0037(9) 0.0008(9)
C24 0.0088(10) 0.0224(10) 0.0181(10) -0.0007(8) 0.0062(8) -0.0019(8)
C25 0.0150(11) 0.0287(12) 0.0133(10) -0.0042(8) 0.0044(8) -0.0030(9)
C26 0.0226(12) 0.0248(11) 0.0196(11) 0.0074(9) 0.0044(9) 0.0040(9)
C27 0.0191(12) 0.0158(11) 0.0326(12) 0.0016(9) 0.0084(9) 0.0043(9)
C28 0.0171(11) 0.0236(11) 0.0169(10) -0.0047(9) 0.0064(9) -0.0032(9)
C29 0.0143(11) 0.0217(11) 0.0153(10) 0.0049(8) 0.0039(8) 0.0024(9)

loop_
_atom_type_symbol
_atom_type_description
_atom_type_scat_dispersion_real
_atom_type_scat_dispersion_imag
_atom_type_scat_source
C C 0.0033 0.0016 'International Tables Vol C Tables 4.2.6.8 and 6.1.1.4'
H H 0.0000 0.0000 'International Tables Vol C Tables 4.2.6.8 and 6.1.1.4'
B B 0.0013 0.0007 'International Tables Vol C Tables 4.2.6.8 and 6.1.1.4'
N N 0.0061 0.0033 'International Tables Vol C Tables 4.2.6.8 and 6.1.1.4'
F F 0.0171 0.0103 'International Tables Vol C Tables 4.2.6.8 and 6.1.1.4'

loop_
_geom_angle_atom_site_label_1
_geom_angle_atom_site_label_2
_geom_angle_atom_site_label_3
_geom_angle
_geom_angle_site_symmetry_1
_geom_angle_site_symmetry_3
_geom_angle_publ_flag
C18 B C12 113.26(15) . . ?
C18 B C24 110.66(14) . . ?
C12 B C24 112.90(15) . . ?
C1 N1 C2 108.80(15) . . ?
C1 N1 C4 128.30(14) . . ?
C2 N1 C4 122.78(14) . . ?
C1 N2 C3 109.01(15) . . ?
C1 N2 C8 127.81(15) . . ?
C3 N2 C8 123.17(14) . . ?
N2 C1 N1 113.26(16) . . ?
N1 C2 C3 104.88(14) . . ?
N2 C3 C2 104.04(14) . . ?
N1 C4 C7 107.70(14) . . ?
N1 C4 C5 109.74(14) . . ?
C7 C4 C5 110.86(15) . . ?
N1 C4 C6 107.93(14) . . ?
C7 C4 C6 110.69(16) . . ?
C5 C4 C6 109.85(15) . . ?
N2 C8 C10 108.88(14) . . ?
N2 C8 C9 107.87(14) . . ?
C10 C8 C9 110.78(15) . . ?
N2 C8 C11 108.33(14) . . ?
C10 C8 C11 109.60(15) . . ?
C9 C8 C11 111.30(15) . . ?
C13 C12 C17 112.32(16) . . ?
C13 C12 B 127.63(17) . . ?
C17 C12 B 119.94(16) . . ?
F1 C13 C14 115.03(16) . . ?
F1 C13 C12 120.22(16) . . ?
C14 C13 C12 124.75(18) . . ?
F2 C14 C15 119.43(16) . . ?
F2 C14 C13 120.56(17) . . ?
C15 C14 C13 120.01(18) . . ?
F3 C15 C14 120.74(18) . . ?
F3 C15 C16 120.92(18) . . ?
C14 C15 C16 118.34(17) . . ?
F4 C16 C17 120.56(17) . . ?
F4 C16 C15 119.94(16) . . ?
C17 C16 C15 119.48(18) . . ?
F5 C17 C16 116.02(17) . . ?
F5 C17 C12 118.90(16) . . ?
C16 C17 C12 125.07(18) . . ?
C19 C18 C23 113.05(16) . . ?
C19 C18 B 122.02(16) . . ?
C23 C18 B 124.92(15) . . ?
F6 C19 C20 115.37(15) . . ?
F6 C19 C18 119.96(16) . . ?
C20 C19 C18 124.67(17) . . ?
F7 C20 C21 119.70(17) . . ?
F7 C20 C19 121.04(17) . . ?
C21 C20 C19 119.26(16) . . ?
F8 C21 C22 120.72(18) . . ?
F8 C21 C20 120.29(17) . . ?
C22 C21 C20 118.98(17) . . ?
F9 C22 C21 119.48(17) . . ?
F9 C22 C23 120.90(16) . . ?
C21 C22 C23 119.63(17) . . ?
F10 C23 C22 116.23(16) . . ?
F10 C23 C18 119.35(16) . . ?
C22 C23 C18 124.40(16) . . ?
C25 C24 C29 112.85(15) . . ?
C25 C24 B 120.80(16) . . ?
C29 C24 B 126.34(16) . . ?
F11 C25 C26 115.87(16) . . ?
F11 C25 C24 119.41(15) . . ?
C26 C25 C24 124.70(17) . . ?
F12 C26 C25 121.00(17) . . ?
F12 C26 C27 119.38(16) . . ?
C25 C26 C27 119.60(17) . . ?
F13 C27 C28 120.28(17) . . ?
F13 C27 C26 121.13(16) . . ?
C28 C27 C26 118.59(17) . . ?
F14 C28 C27 119.25(16) . . ?
F14 C28 C29 121.03(16) . . ?
C27 C28 C29 119.72(17) . . ?
F15 C29 C28 115.63(16) . . ?
F15 C29 C24 119.84(15) . . ?
C28 C29 C24 124.53(17) . . ?

loop_
_geom_bond_atom_site_label_1
_geom_bond_atom_site_label_2
_geom_bond_distance
_geom_bond_site_symmetry_2
_geom_bond_publ_flag
B C18 1.635(3) . ?
B C12 1.636(3) . ?
B C24 1.637(3) . ?
N1 C1 1.318(2) . ?
N1 C2 1.436(2) . ?
N1 C4 1.496(2) . ?
N2 C1 1.314(2) . ?
N2 C3 1.445(2) . ?
N2 C8 1.496(2) . ?
F1 C13 1.355(2) . ?
F2 C14 1.352(2) . ?
F3 C15 1.3422(19) . ?
F4 C16 1.352(2) . ?
F5 C17 1.362(2) . ?
F6 C19 1.362(2) . ?
F7 C20 1.3458(19) . ?
F8 C21 1.342(2) . ?
F9 C22 1.354(2) . ?
F10 C23 1.3546(18) . ?
F11 C25 1.3606(19) . ?
F12 C26 1.351(2) . ?
F13 C27 1.3378(19) . ?
F14 C28 1.3493(19) . ?
F15 C29 1.3568(19) . ?
C2 C3 1.479(2) . ?
C4 C7 1.515(2) . ?
C4 C5 1.515(2) . ?
C4 C6 1.520(3) . ?
C8 C10 1.519(2) . ?
C8 C9 1.522(2) . ?
C8 C11 1.526(2) . ?
C12 C13 1.385(2) . ?
C12 C17 1.390(2) . ?
C13 C14 1.376(2) . ?
C14 C15 1.368(3) . ?
C15 C16 1.375(3) . ?
C16 C17 1.374(2) . ?
C18 C19 1.384(2) . ?
C18 C23 1.388(2) . ?
C19 C20 1.377(2) . ?
C20 C21 1.376(3) . ?
C21 C22 1.368(2) . ?
C22 C23 1.377(2) . ?
C24 C25 1.386(2) . ?
C24 C29 1.387(2) . ?
C25 C26 1.373(2) . ?
C26 C27 1.375(2) . ?
C27 C28 1.370(2) . ?
C28 C29 1.376(2) . ?

loop_
_geom_torsion_atom_site_label_1
_geom_torsion_atom_site_label_2
_geom_torsion_atom_site_label_3
_geom_torsion_atom_site_label_4
_geom_torsion
_geom_torsion_site_symmetry_1
_geom_torsion_site_symmetry_2
_geom_torsion_site_symmetry_3
_geom_torsion_site_symmetry_4
_geom_torsion_publ_flag
C3 N2 C1 N1 0.5(2) . . . . ?
C8 N2 C1 N1 -178.81(15) . . . . ?
C2 N1 C1 N2 -0.9(2) . . . . ?
C4 N1 C1 N2 -176.79(15) . . . . ?
C1 N1 C2 C3 0.9(2) . . . . ?
C4 N1 C2 C3 177.08(15) . . . . ?
C1 N2 C3 C2 0.13(19) . . . . ?
C8 N2 C3 C2 179.43(15) . . . . ?
N1 C2 C3 N2 -0.59(19) . . . . ?
C1 N1 C4 C7 -132.99(18) . . . . ?
C2 N1 C4 C7 51.6(2) . . . . ?
C1 N1 C4 C5 -12.2(2) . . . . ?
C2 N1 C4 C5 172.36(16) . . . . ?
C1 N1 C4 C6 107.5(2) . . . . ?
C2 N1 C4 C6 -67.9(2) . . . . ?
C1 N2 C8 C10 6.4(2) . . . . ?
C3 N2 C8 C10 -172.80(15) . . . . ?
C1 N2 C8 C9 -113.91(19) . . . . ?
C3 N2 C8 C9 66.9(2) . . . . ?
C1 N2 C8 C11 125.50(18) . . . . ?
C3 N2 C8 C11 -53.7(2) . . . . ?
C18 B C12 C13 -9.4(3) . . . . ?
C24 B C12 C13 117.35(19) . . . . ?
C18 B C12 C17 166.39(15) . . . . ?
C24 B C12 C17 -66.9(2) . . . . ?
C17 C12 C13 F1 179.11(15) . . . . ?
B C12 C13 F1 -4.8(3) . . . . ?
C17 C12 C13 C14 -0.2(3) . . . . ?
B C12 C13 C14 175.84(17) . . . . ?
F1 C13 C14 F2 0.6(2) . . . . ?
C12 C13 C14 F2 179.94(16) . . . . ?
F1 C13 C14 C15 -179.48(15) . . . . ?
C12 C13 C14 C15 -0.1(3) . . . . ?
F2 C14 C15 F3 -0.9(3) . . . . ?
C13 C14 C15 F3 179.19(15) . . . . ?
F2 C14 C15 C16 179.38(15) . . . . ?
C13 C14 C15 C16 -0.6(3) . . . . ?
F3 C15 C16 F4 0.0(3) . . . . ?
C14 C15 C16 F4 179.75(15) . . . . ?
F3 C15 C16 C17 -178.16(15) . . . . ?
C14 C15 C16 C17 1.6(3) . . . . ?
F4 C16 C17 F5 -1.1(2) . . . . ?
C15 C16 C17 F5 177.07(15) . . . . ?
F4 C16 C17 C12 179.75(15) . . . . ?
C15 C16 C17 C12 -2.1(3) . . . . ?
C13 C12 C17 F5 -177.80(14) . . . . ?
B C12 C17 F5 5.8(2) . . . . ?
C13 C12 C17 C16 1.3(3) . . . . ?
B C12 C17 C16 -175.06(16) . . . . ?
C12 B C18 C19 -95.15(19) . . . . ?
C24 B C18 C19 136.92(17) . . . . ?
C12 B C18 C23 84.7(2) . . . . ?
C24 B C18 C23 -43.2(2) . . . . ?
C23 C18 C19 F6 -178.25(15) . . . . ?
B C18 C19 F6 1.6(2) . . . . ?
C23 C18 C19 C20 1.3(3) . . . . ?
B C18 C19 C20 -178.82(17) . . . . ?
F6 C19 C20 F7 -1.4(2) . . . . ?
C18 C19 C20 F7 179.02(16) . . . . ?
F6 C19 C20 C21 178.20(15) . . . . ?
C18 C19 C20 C21 -1.4(3) . . . . ?
F7 C20 C21 F8 -0.9(3) . . . . ?
C19 C20 C21 F8 179.52(16) . . . . ?
F7 C20 C21 C22 -179.62(15) . . . . ?
C19 C20 C21 C22 0.7(3) . . . . ?
F8 C21 C22 F9 1.3(3) . . . . ?
C20 C21 C22 F9 -179.98(15) . . . . ?
F8 C21 C22 C23 -179.02(15) . . . . ?
C20 C21 C22 C23 -0.3(3) . . . . ?
F9 C22 C23 F10 1.4(2) . . . . ?
C21 C22 C23 F10 -178.29(15) . . . . ?
F9 C22 C23 C18 180.00(15) . . . . ?
C21 C22 C23 C18 0.3(3) . . . . ?
C19 C18 C23 F10 177.78(14) . . . . ?
B C18 C23 F10 -2.1(2) . . . . ?
C19 C18 C23 C22 -0.7(2) . . . . ?
B C18 C23 C22 179.36(17) . . . . ?
C18 B C24 C25 -80.0(2) . . . . ?
C12 B C24 C25 151.91(17) . . . . ?
C18 B C24 C29 99.2(2) . . . . ?
C12 B C24 C29 -29.0(3) . . . . ?
C29 C24 C25 F11 -178.22(15) . . . . ?
B C24 C25 F11 1.0(3) . . . . ?
C29 C24 C25 C26 0.0(3) . . . . ?
B C24 C25 C26 179.23(17) . . . . ?
F11 C25 C26 F12 -1.1(3) . . . . ?
C24 C25 C26 F12 -179.37(17) . . . . ?
F11 C25 C26 C27 177.53(17) . . . . ?
C24 C25 C26 C27 -0.8(3) . . . . ?
F12 C26 C27 F13 0.1(3) . . . . ?
C25 C26 C27 F13 -178.59(17) . . . . ?
F12 C26 C27 C28 179.26(17) . . . . ?
C25 C26 C27 C28 0.6(3) . . . . ?
F13 C27 C28 F14 -0.9(3) . . . . ?
C26 C27 C28 F14 179.84(16) . . . . ?
F13 C27 C28 C29 179.42(16) . . . . ?
C26 C27 C28 C29 0.2(3) . . . . ?
F14 C28 C29 F15 0.2(2) . . . . ?
C27 C28 C29 F15 179.81(16) . . . . ?
F14 C28 C29 C24 179.35(16) . . . . ?
C27 C28 C29 C24 -1.0(3) . . . . ?
C25 C24 C29 F15 -179.98(15) . . . . ?
B C24 C29 F15 0.9(3) . . . . ?
C25 C24 C29 C28 0.9(3) . . . . ?
B C24 C29 C28 -178.29(17) . . . . ?
